data_7234337
loop_
_publ_author_name
'Hayley S. Scott'
'Boujemaa Moubaraki'
'Nicolas Paradis'
'Guillaume Chastanet'
'Jean-Francois Letard'
'Stuart R. Batten'
'Keith S. Murray'

_publ_section_title
;
 2,2'-Dipyridylamino-based ligands with substituted alkyl chain groups and
 their mononuclear-M(ii) spin crossover complexes
;
_journal_name_full 'Journal of Materials Chemistry C'
_journal_page_first 7845
_journal_page_last 7857
_journal_paper_doi 10.1039/C5TC00491H
_journal_volume 3
_journal_year 2015
_chemical_formula_sum 'C40 H44 Cl2 Fe N16 Se2'
_chemical_formula_weight 1033.58
_chemical_name_common '[FeII(DMIP)2(NCSe)2]  '
_space_group_IT_number 14
_space_group_name_Hall '-P 2yn'
_space_group_name_H-M_alt 'P 1 21/n 1'
_symmetry_cell_setting monoclinic
_symmetry_space_group_name_H-M 'P 1 21/n 1'
_atom_sites_solution_hydrogens geom
_atom_sites_solution_primary direct
_atom_sites_solution_secondary difmap
_cell_angle_alpha 90.00
_cell_angle_beta 103.92(3)
_cell_angle_gamma 90.00
_cell_formula_units_Z 2
_cell_length_a 11.443(2)
_cell_length_b 15.924(3)
_cell_length_c 12.050(2)
_cell_measurement_temperature 100(2)
_cell_volume 2131.2(7)
_computing_cell_refinement 'XDS (Kabsch, 1993)'
_computing_data_collection 'Blu-Ice (McPhillips et al, 2002)'
_computing_data_reduction 'XDS (Kabsch, 1993)'
_computing_molecular_graphics X-SEED
_computing_publication_material 'XCIF V6.12 (BrukerAXS, 2001).'
_computing_structure_refinement 'SHELXL-97 (Sheldrick, 1997)'
_computing_structure_solution 'SHELXS-97 (Sheldrick, 1990)'
_diffrn_ambient_temperature 100(2)
_diffrn_measured_fraction_theta_full 0.951
_diffrn_measured_fraction_theta_max 0.951
_diffrn_measurement_device_type 'ADSC Quantum 210r'
_diffrn_measurement_method 'scans in phi'
_diffrn_radiation_monochromator silicon
_diffrn_radiation_source 'Australian Synchrotron'
_diffrn_radiation_type synchrotron
_diffrn_radiation_wavelength 0.71073
_diffrn_reflns_av_R_equivalents 0.1074
_diffrn_reflns_av_sigmaI/netI 0.1030
_diffrn_reflns_limit_h_max 14
_diffrn_reflns_limit_h_min -14
_diffrn_reflns_limit_k_max 18
_diffrn_reflns_limit_k_min -19
_diffrn_reflns_limit_l_max 14
_diffrn_reflns_limit_l_min -15
_diffrn_reflns_number 15605
_diffrn_reflns_theta_full 26.32
_diffrn_reflns_theta_max 26.32
_diffrn_reflns_theta_min 2.16
_exptl_absorpt_coefficient_mu 2.240
_exptl_absorpt_correction_type none
_exptl_crystal_colour Yellow
_exptl_crystal_density_diffrn 1.611
_exptl_crystal_density_method 'not measured'
_exptl_crystal_description Needle
_exptl_crystal_F_000 1048
_exptl_crystal_preparation 'Magnetic properties'
_exptl_crystal_recrystallization_method 'Re-crystallisation from solvent: MeOH -diethyl ether'
_exptl_crystal_size_max 0.05
_exptl_crystal_size_mid 0.05
_exptl_crystal_size_min 0.05
_refine_diff_density_max 0.859
_refine_diff_density_min -1.069
_refine_diff_density_rms 0.121
_refine_ls_extinction_method none
_refine_ls_goodness_of_fit_ref 1.046
_refine_ls_hydrogen_treatment mixed
_refine_ls_matrix_type full
_refine_ls_number_parameters 281
_refine_ls_number_reflns 4114
_refine_ls_number_restraints 0
_refine_ls_restrained_S_all 1.046
_refine_ls_R_factor_all 0.0956
_refine_ls_R_factor_gt 0.0638
_refine_ls_shift/su_max 0.000
_refine_ls_shift/su_mean 0.000
_refine_ls_structure_factor_coef Fsqd
_refine_ls_weighting_details 'calc w=1/[\s^2^(Fo^2^)+(0.0884P)^2^+0.0000P] where P=(Fo^2^+2Fc^2^)/3'
_refine_ls_weighting_scheme calc
_refine_ls_wR_factor_gt 0.1585
_refine_ls_wR_factor_ref 0.1757
_reflns_number_gt 2854
_reflns_number_total 4114
_reflns_threshold_expression >2sigma(I)
_cod_data_source_file J-Mater-Chem-C-2015-3-7845.cif
_cod_data_source_block hs313
_cod_depositor_comments
;
The following automatic conversions were performed:

data item '_symmetry_cell_setting' value 'Monoclinic' was changed to
'monoclinic' in accordance with the built-in table derived from the
CIF Core dictionary named 'cif_core.dic' version 2.4.5 last updated
on 2014-11-21.

Automatic conversion script
Id: cif_fix_values 6909 2019-04-08 15:41:33Z antanas 
;
_cod_original_sg_symbol_H-M P2(1)/n
_cod_database_code 7234337

loop_
_symmetry_equiv_pos_as_xyz
'x, y, z'
'-x+1/2, y+1/2, -z+1/2'
'-x, -y, -z'
'x-1/2, -y-1/2, z-1/2'

loop_
_atom_site_label
_atom_site_type_symbol
_atom_site_fract_x
_atom_site_fract_y
_atom_site_fract_z
_atom_site_U_iso_or_equiv
_atom_site_adp_type
_atom_site_occupancy
_atom_site_symmetry_multiplicity
_atom_site_calc_flag
_atom_site_refinement_flags
_atom_site_disorder_assembly
_atom_site_disorder_group
Se1 Se 0.31285(5) 0.20907(3) 0.48330(5) 0.0462(2) Uani 1 1 d . . .
Fe1 Fe 0.0000 0.0000 0.5000 0.0293(3) Uani 1 2 d S . .
Cl1 Cl -0.26057(14) -0.18893(9) 0.91971(14) 0.0519(4) Uani 1 1 d . . .
N1 N 0.1153(4) 0.0912(2) 0.4911(4) 0.0354(10) Uani 1 1 d . . .
C1 C 0.1933(5) 0.1373(3) 0.4889(4) 0.0351(12) Uani 1 1 d . . .
N2 N -0.0057(4) 0.0428(2) 0.6569(4) 0.0332(9) Uani 1 1 d . . .
C2 C -0.0302(5) 0.1241(3) 0.6741(5) 0.0388(13) Uani 1 1 d . . .
H2 H -0.0451 0.1609 0.6103 0.047 Uiso 1 1 calc R . .
N3 N 0.1442(4) -0.0702(2) 0.5796(4) 0.0331(9) Uani 1 1 d . . .
C3 C -0.0346(5) 0.1561(3) 0.7773(5) 0.0449(14) Uani 1 1 d . . .
H3 H -0.0601 0.2123 0.7836 0.054 Uiso 1 1 calc R . .
N4 N 0.0514(4) -0.0921(2) 0.7324(4) 0.0344(10) Uani 1 1 d . . .
C4 C -0.0015(5) 0.1056(3) 0.8734(5) 0.0447(14) Uani 1 1 d . . .
H4 H -0.0006 0.1272 0.9471 0.054 Uiso 1 1 calc R . .
N5 N -0.0966(4) -0.1389(3) 0.8203(4) 0.0361(10) Uani 1 1 d . . .
C5 C 0.0304(5) 0.0229(3) 0.8596(5) 0.0402(13) Uani 1 1 d . . .
H5 H 0.0569 -0.0129 0.9238 0.048 Uiso 1 1 calc R . .
N6 N 0.0055(4) -0.2331(2) 0.7210(4) 0.0363(10) Uani 1 1 d . . .
C6 C 0.0224(5) -0.0061(3) 0.7497(5) 0.0355(12) Uani 1 1 d . . .
N7 N -0.1461(4) -0.2837(2) 0.8105(4) 0.0406(11) Uani 1 1 d . . .
C7 C 0.1483(5) -0.1066(3) 0.6810(5) 0.0377(12) Uani 1 1 d . . .
N8 N -0.0554(5) -0.3724(3) 0.7048(4) 0.0472(12) Uani 1 1 d . . .
C8 C 0.2448(5) -0.1553(3) 0.7377(5) 0.0442(14) Uani 1 1 d . . .
H8 H 0.2445 -0.1813 0.8086 0.053 Uiso 1 1 calc R . .
C9 C 0.3406(5) -0.1651(3) 0.6891(6) 0.0491(15) Uani 1 1 d . . .
H9 H 0.4075 -0.1984 0.7262 0.059 Uiso 1 1 calc R . .
C10 C 0.3400(5) -0.1263(4) 0.5860(6) 0.0487(15) Uani 1 1 d . . .
H10 H 0.4053 -0.1329 0.5508 0.058 Uiso 1 1 calc R . .
C11 C 0.2423(5) -0.0784(3) 0.5367(5) 0.0396(12) Uani 1 1 d . . .
H11 H 0.2435 -0.0491 0.4683 0.048 Uiso 1 1 calc R . .
C12 C -0.0164(5) -0.1583(3) 0.7594(4) 0.0352(12) Uani 1 1 d . . .
C13 C -0.1547(5) -0.2060(3) 0.8394(5) 0.0414(13) Uani 1 1 d . . .
C14 C -0.0630(5) -0.2950(3) 0.7468(5) 0.0415(13) Uani 1 1 d . . .
C15 C 0.0296(6) -0.3914(3) 0.6344(5) 0.0523(16) Uani 1 1 d . . .
H15 H 0.0126 -0.4518 0.6141 0.063 Uiso 1 1 calc R . .
C16 C -0.0022(6) -0.3487(5) 0.5206(6) 0.0672(19) Uani 1 1 d . . .
H16A H -0.0897 -0.3412 0.4965 0.101 Uiso 1 1 calc R . .
H16B H 0.0249 -0.3831 0.4642 0.101 Uiso 1 1 calc R . .
H16C H 0.0373 -0.2937 0.5266 0.101 Uiso 1 1 calc R . .
C17 C 0.1568(6) -0.3930(5) 0.7004(7) 0.073(2) Uani 1 1 d . . .
H17A H 0.1890 -0.3357 0.7083 0.109 Uiso 1 1 calc R . .
H17B H 0.2042 -0.4277 0.6601 0.109 Uiso 1 1 calc R . .
H17C H 0.1615 -0.4168 0.7764 0.109 Uiso 1 1 calc R . .
C18 C -0.1500(8) -0.4392(4) 0.7142(6) 0.071(2) Uani 1 1 d . . .
H18 H -0.2058 -0.4118 0.7556 0.085 Uiso 1 1 calc R . .
C19 C -0.0891(8) -0.5100(5) 0.7904(7) 0.083(3) Uani 1 1 d . . .
H19A H -0.1504 -0.5480 0.8064 0.124 Uiso 1 1 calc R . .
H19B H -0.0412 -0.4868 0.8624 0.124 Uiso 1 1 calc R . .
H19C H -0.0364 -0.5410 0.7518 0.124 Uiso 1 1 calc R . .
C20 C -0.2238(6) -0.4636(4) 0.6023(7) 0.076(2) Uani 1 1 d . . .
H20A H -0.1735 -0.4923 0.5588 0.114 Uiso 1 1 calc R . .
H20B H -0.2596 -0.4134 0.5606 0.114 Uiso 1 1 calc R . .
H20C H -0.2880 -0.5015 0.6123 0.114 Uiso 1 1 calc R . .

loop_
_atom_site_aniso_label
_atom_site_aniso_U_11
_atom_site_aniso_U_22
_atom_site_aniso_U_33
_atom_site_aniso_U_23
_atom_site_aniso_U_13
_atom_site_aniso_U_12
Se1 0.0477(4) 0.0351(3) 0.0536(4) 0.0015(2) 0.0079(3) -0.0127(2)
Fe1 0.0306(6) 0.0202(5) 0.0375(6) -0.0006(4) 0.0086(5) 0.0001(4)
Cl1 0.0601(10) 0.0349(7) 0.0693(10) -0.0059(6) 0.0326(8) -0.0089(6)
N1 0.038(3) 0.028(2) 0.040(3) 0.0018(17) 0.010(2) 0.0057(18)
C1 0.042(3) 0.024(2) 0.038(3) -0.001(2) 0.006(2) 0.001(2)
N2 0.036(2) 0.0205(19) 0.043(2) -0.0004(17) 0.009(2) 0.0014(16)
C2 0.039(3) 0.019(2) 0.059(4) -0.002(2) 0.012(3) 0.000(2)
N3 0.031(2) 0.025(2) 0.044(3) -0.0065(18) 0.010(2) -0.0028(17)
C3 0.049(4) 0.026(3) 0.062(4) -0.007(3) 0.015(3) -0.006(2)
N4 0.037(3) 0.022(2) 0.044(3) 0.0028(17) 0.010(2) 0.0010(17)
C4 0.052(4) 0.031(3) 0.056(4) -0.013(2) 0.022(3) -0.013(2)
N5 0.040(3) 0.030(2) 0.040(3) -0.0016(18) 0.012(2) -0.0030(18)
C5 0.045(3) 0.028(2) 0.049(3) -0.002(2) 0.015(3) -0.002(2)
N6 0.039(3) 0.025(2) 0.043(3) 0.0006(18) 0.006(2) 0.0010(18)
C6 0.034(3) 0.024(2) 0.052(3) -0.003(2) 0.016(3) -0.002(2)
N7 0.052(3) 0.023(2) 0.048(3) 0.0023(18) 0.014(2) -0.0032(18)
C7 0.038(3) 0.023(2) 0.052(3) -0.006(2) 0.011(3) -0.002(2)
N8 0.067(3) 0.024(2) 0.052(3) 0.001(2) 0.016(3) 0.002(2)
C8 0.040(3) 0.033(3) 0.058(4) 0.003(2) 0.008(3) 0.005(2)
C9 0.029(3) 0.037(3) 0.077(5) -0.005(3) 0.005(3) 0.005(2)
C10 0.036(3) 0.046(3) 0.066(4) -0.016(3) 0.016(3) -0.005(3)
C11 0.037(3) 0.037(3) 0.047(3) -0.008(2) 0.013(3) -0.005(2)
C12 0.040(3) 0.024(2) 0.039(3) 0.003(2) 0.006(2) 0.003(2)
C13 0.051(4) 0.028(3) 0.047(3) -0.003(2) 0.015(3) -0.001(2)
C14 0.050(4) 0.028(3) 0.046(3) 0.003(2) 0.011(3) 0.005(2)
C15 0.069(4) 0.034(3) 0.052(4) -0.008(3) 0.009(3) 0.019(3)
C16 0.064(5) 0.081(5) 0.060(4) 0.010(4) 0.022(4) 0.007(4)
C17 0.056(5) 0.089(6) 0.073(5) 0.003(4) 0.017(4) -0.014(4)
C18 0.135(7) 0.022(3) 0.066(5) 0.001(3) 0.042(5) -0.006(3)
C19 0.091(6) 0.050(4) 0.112(7) 0.025(4) 0.035(5) 0.012(4)
C20 0.051(4) 0.053(4) 0.118(7) 0.003(4) 0.010(5) -0.001(3)

loop_
_atom_type_symbol
_atom_type_description
_atom_type_scat_dispersion_real
_atom_type_scat_dispersion_imag
_atom_type_scat_source
C C 0.0033 0.0016 'International Tables Vol C Tables 4.2.6.8 and 6.1.1.4'
H H 0.0000 0.0000 'International Tables Vol C Tables 4.2.6.8 and 6.1.1.4'
N N 0.0061 0.0033 'International Tables Vol C Tables 4.2.6.8 and 6.1.1.4'
Fe Fe 0.3463 0.8444 'International Tables Vol C Tables 4.2.6.8 and 6.1.1.4'
Se Se -0.0929 2.2259 'International Tables Vol C Tables 4.2.6.8 and 6.1.1.4'
Cl Cl 0.1484 0.1585 'International Tables Vol C Tables 4.2.6.8 and 6.1.1.4'

loop_
_geom_angle_atom_site_label_1
_geom_angle_atom_site_label_2
_geom_angle_atom_site_label_3
_geom_angle
_geom_angle_site_symmetry_1
_geom_angle_site_symmetry_3
N1 Fe1 N1 180.00(16) . 3_556
N1 Fe1 N2 91.40(16) . 3_556
N1 Fe1 N2 88.60(17) 3_556 3_556
N1 Fe1 N2 88.60(16) . .
N1 Fe1 N2 91.40(16) 3_556 .
N2 Fe1 N2 180.000(1) 3_556 .
N1 Fe1 N3 87.32(16) . .
N1 Fe1 N3 92.68(16) 3_556 .
N2 Fe1 N3 92.92(16) 3_556 .
N2 Fe1 N3 87.08(16) . .
N1 Fe1 N3 92.68(16) . 3_556
N1 Fe1 N3 87.32(16) 3_556 3_556
N2 Fe1 N3 87.08(16) 3_556 3_556
N2 Fe1 N3 92.92(16) . 3_556
N3 Fe1 N3 180.0(2) . 3_556
C1 N1 Fe1 171.8(4) . .
N1 C1 Se1 179.1(5) . .
C6 N2 C2 116.5(4) . .
C6 N2 Fe1 122.0(3) . .
C2 N2 Fe1 121.3(4) . .
N2 C2 C3 123.8(5) . .
N2 C2 H2 118.1 . .
C3 C2 H2 118.1 . .
C7 N3 C11 117.1(5) . .
C7 N3 Fe1 120.9(3) . .
C11 N3 Fe1 121.8(4) . .
C2 C3 C4 119.0(5) . .
C2 C3 H3 120.5 . .
C4 C3 H3 120.5 . .
C12 N4 C7 121.2(4) . .
C12 N4 C6 121.7(4) . .
C7 N4 C6 117.0(4) . .
C3 C4 C5 118.5(5) . .
C3 C4 H4 120.7 . .
C5 C4 H4 120.7 . .
C13 N5 C12 110.6(4) . .
C6 C5 C4 118.2(5) . .
C6 C5 H5 120.9 . .
C4 C5 H5 120.9 . .
C12 N6 C14 114.1(5) . .
N2 C6 C5 123.6(4) . .
N2 C6 N4 116.8(4) . .
C5 C6 N4 119.5(5) . .
C13 N7 C14 112.6(4) . .
N3 C7 C8 122.6(5) . .
N3 C7 N4 117.9(5) . .
C8 C7 N4 119.4(5) . .
C14 N8 C15 121.3(5) . .
C14 N8 C18 119.7(5) . .
C15 N8 C18 118.3(5) . .
C9 C8 C7 118.5(6) . .
C9 C8 H8 120.8 . .
C7 C8 H8 120.8 . .
C8 C9 C10 120.0(6) . .
C8 C9 H9 120.0 . .
C10 C9 H9 120.0 . .
C11 C10 C9 117.7(5) . .
C11 C10 H10 121.1 . .
C9 C10 H10 121.1 . .
N3 C11 C10 123.8(5) . .
N3 C11 H11 118.1 . .
C10 C11 H11 118.1 . .
N6 C12 N5 127.7(5) . .
N6 C12 N4 115.8(5) . .
N5 C12 N4 116.5(4) . .
N7 C13 N5 131.1(5) . .
N7 C13 Cl1 114.0(4) . .
N5 C13 Cl1 114.9(4) . .
N6 C14 N8 119.5(5) . .
N6 C14 N7 123.8(5) . .
N8 C14 N7 116.6(5) . .
N8 C15 C17 113.3(5) . .
N8 C15 C16 112.8(5) . .
C17 C15 C16 119.4(6) . .
N8 C15 H15 102.9 . .
C17 C15 H15 102.9 . .
C16 C15 H15 102.9 . .
C15 C16 H16A 109.5 . .
C15 C16 H16B 109.5 . .
H16A C16 H16B 109.5 . .
C15 C16 H16C 109.5 . .
H16A C16 H16C 109.5 . .
H16B C16 H16C 109.5 . .
C15 C17 H17A 109.5 . .
C15 C17 H17B 109.5 . .
H17A C17 H17B 109.5 . .
C15 C17 H17C 109.5 . .
H17A C17 H17C 109.5 . .
H17B C17 H17C 109.5 . .
C20 C18 C19 116.2(6) . .
C20 C18 N8 112.1(5) . .
C19 C18 N8 109.3(7) . .
C20 C18 H18 106.2 . .
C19 C18 H18 106.2 . .
N8 C18 H18 106.2 . .
C18 C19 H19A 109.5 . .
C18 C19 H19B 109.5 . .
H19A C19 H19B 109.5 . .
C18 C19 H19C 109.5 . .
H19A C19 H19C 109.5 . .
H19B C19 H19C 109.5 . .
C18 C20 H20A 109.5 . .
C18 C20 H20B 109.5 . .
H20A C20 H20B 109.5 . .
C18 C20 H20C 109.5 . .
H20A C20 H20C 109.5 . .
H20B C20 H20C 109.5 . .

loop_
_geom_bond_atom_site_label_1
_geom_bond_atom_site_label_2
_geom_bond_distance
_geom_bond_site_symmetry_2
Se1 C1 1.796(5) .
Fe1 N1 1.983(4) .
Fe1 N1 1.983(4) 3_556
Fe1 N2 2.025(4) 3_556
Fe1 N2 2.025(4) .
Fe1 N3 2.032(4) .
Fe1 N3 2.032(4) 3_556
Cl1 C13 1.744(6) .
N1 C1 1.161(7) .
N2 C6 1.337(7) .
N2 C2 1.351(6) .
C2 C3 1.356(8) .
C2 H2 0.9500 .
N3 C7 1.343(7) .
N3 C11 1.351(7) .
C3 C4 1.385(8) .
C3 H3 0.9500 .
N4 C12 1.394(6) .
N4 C7 1.413(7) .
N4 C6 1.437(6) .
C4 C5 1.387(7) .
C4 H4 0.9500 .
N5 C13 1.308(6) .
N5 C12 1.342(7) .
C5 C6 1.384(7) .
C5 H5 0.9500 .
N6 C12 1.324(6) .
N6 C14 1.341(7) .
N7 C13 1.295(6) .
N7 C14 1.370(7) .
C7 C8 1.387(7) .
N8 C14 1.343(6) .
N8 C15 1.468(7) .
N8 C18 1.541(8) .
C8 C9 1.369(8) .
C8 H8 0.9500 .
C9 C10 1.386(9) .
C9 H9 0.9500 .
C10 C11 1.366(8) .
C10 H10 0.9500 .
C11 H11 0.9500 .
C15 C17 1.482(9) .
C15 C16 1.495(8) .
C15 H15 1.0000 .
C16 H16A 0.9800 .
C16 H16B 0.9800 .
C16 H16C 0.9800 .
C17 H17A 0.9800 .
C17 H17B 0.9800 .
C17 H17C 0.9800 .
C18 C20 1.462(10) .
C18 C19 1.514(9) .
C18 H18 1.0000 .
C19 H19A 0.9800 .
C19 H19B 0.9800 .
C19 H19C 0.9800 .
C20 H20A 0.9800 .
C20 H20B 0.9800 .
C20 H20C 0.9800 .
